data_4001581
loop_
_publ_author_name
'Nishimaki, Hirokazu'
'Mashiyama, Shinichiro'
'Yasui, Masanori'
'Nogami, Takashi'
'Ishida, Takayuki'

_publ_section_title
;
 Bistable Polymorphs Showing Diamagnetic and Paramagnetic States of an
 Organic Crystalline Biradical Biphenyl-3,5-diyl Bis(tert-butylnitroxide)
;
_journal_issue 16
_journal_name_full 'Chemistry of Materials'
_journal_page_first 3602
_journal_paper_doi 10.1021/cm061222k
_journal_volume 18
_journal_year 2006
_chemical_formula_moiety 'C20 H26 N2 O2'
_chemical_formula_sum 'C20 H26 N2 O2'
_chemical_formula_weight 326.43
_chemical_melting_point 136
_chemical_name_common 'beta-phase BPBN'
_chemical_name_systematic
; 
 biphenyl-3,5-diyl bis(tert-butyl nitroxide) 
;
_space_group_IT_number 15
_symmetry_cell_setting monoclinic
_symmetry_space_group_name_Hall '-C 2yc'
_symmetry_space_group_name_H-M 'C 1 2/c 1'
_atom_sites_solution_hydrogens geom
_atom_sites_solution_primary direct
_atom_sites_solution_secondary difmap
_audit_creation_method SHELXL-97
_cell_angle_alpha 90.00
_cell_angle_beta 110.548(3)
_cell_angle_gamma 90.00
_cell_formula_units_Z 8
_cell_length_a 29.2720(19)
_cell_length_b 11.7396(7)
_cell_length_c 11.2259(7)
_cell_measurement_reflns_used 4140
_cell_measurement_temperature 100(2)
_cell_measurement_theta_max 27.20
_cell_measurement_theta_min 3.94
_cell_volume 3612.3(4)
_computing_cell_refinement PROCESS-AUTO(1998)
_computing_data_collection PROCESS-AUTO(1998)
_computing_data_reduction PROCESS-AUTO(1998)
_computing_structure_refinement 'SHELXL-97 (Sheldrick, 1997)'
_computing_structure_solution 'SHELXS-97 (Sheldrick, 1997)'
_diffrn_ambient_temperature 100(2)
_diffrn_detector_area_resol_mean 0.1
_diffrn_measured_fraction_theta_full 0.998
_diffrn_measured_fraction_theta_max 0.998
_diffrn_measurement_device_type 'Rigaku R-AXIS Rapid'
_diffrn_measurement_method 'omega scan'
_diffrn_radiation_monochromator graphite
_diffrn_radiation_source 'fine-focus sealed tube'
_diffrn_radiation_type MoK\a
_diffrn_radiation_wavelength 0.71073
_diffrn_reflns_av_R_equivalents 0.0511
_diffrn_reflns_av_sigmaI/netI 0.0353
_diffrn_reflns_limit_h_max 38
_diffrn_reflns_limit_h_min 0
_diffrn_reflns_limit_k_max 15
_diffrn_reflns_limit_k_min 0
_diffrn_reflns_limit_l_max 13
_diffrn_reflns_limit_l_min -14
_diffrn_reflns_number 4141
_diffrn_reflns_theta_full 27.50
_diffrn_reflns_theta_max 27.50
_diffrn_reflns_theta_min 3.47
_exptl_absorpt_coefficient_mu 0.078
_exptl_absorpt_correction_T_max 0.980736
_exptl_absorpt_correction_T_min 0.974042
_exptl_absorpt_correction_type numerical
_exptl_crystal_colour brown
_exptl_crystal_density_diffrn 1.200
_exptl_crystal_density_method 'not measured'
_exptl_crystal_description block
_exptl_crystal_F_000 1408
_exptl_crystal_size_max 0.45
_exptl_crystal_size_mid 0.40
_exptl_crystal_size_min 0.25
_refine_diff_density_max 0.354
_refine_diff_density_min -0.171
_refine_diff_density_rms 0.038
_refine_ls_extinction_method none
_refine_ls_goodness_of_fit_ref 1.054
_refine_ls_hydrogen_treatment mixed
_refine_ls_matrix_type full
_refine_ls_number_parameters 322
_refine_ls_number_reflns 4141
_refine_ls_number_restraints 0
_refine_ls_restrained_S_all 1.054
_refine_ls_R_factor_all 0.0438
_refine_ls_R_factor_gt 0.0358
_refine_ls_shift/su_max 0.000
_refine_ls_shift/su_mean 0.000
_refine_ls_structure_factor_coef Fsqd
_refine_ls_weighting_details 'calc w=1/[\s^2^(Fo^2^)+(0.0584P)^2^+0.2699P] where P=(Fo^2^+2Fc^2^)/3'
_refine_ls_weighting_scheme calc
_refine_ls_wR_factor_gt 0.0980
_refine_ls_wR_factor_ref 0.1001
_reflns_number_gt 3341
_reflns_number_total 4141
_reflns_threshold_expression >2sigma(I)
_cod_data_source_file cm061222ksi20060524_105941.cif
_cod_data_source_block '_beta-BPBN'
_cod_original_sg_symbol_H-M 'C 2/c'
_cod_database_code 4001581

loop_
_symmetry_equiv_pos_as_xyz
'x, y, z'
'-x, y, -z+1/2'
'x+1/2, y+1/2, z'
'-x+1/2, y+1/2, -z+1/2'
'-x, -y, -z'
'x, -y, z-1/2'
'-x+1/2, -y+1/2, -z'
'x+1/2, -y+1/2, z-1/2'

loop_
_atom_site_label
_atom_site_type_symbol
_atom_site_fract_x
_atom_site_fract_y
_atom_site_fract_z
_atom_site_U_iso_or_equiv
_atom_site_adp_type
_atom_site_occupancy
_atom_site_symmetry_multiplicity
_atom_site_calc_flag
_atom_site_refinement_flags
_atom_site_disorder_assembly
_atom_site_disorder_group
O2 O 0.18375(3) 0.46854(6) 0.57979(7) 0.02586(18) Uani 1 1 d . . .
N1 N 0.16138(3) 0.05350(7) 0.51334(8) 0.01862(19) Uani 1 1 d . . .
H3B H 0.1469 -0.0114 0.4830 0.022 Uiso 0.056(3) 1 calc PR A 2
O1A O 0.14075(3) -0.04154(7) 0.46630(7) 0.0244(3) Uani 0.944(3) 1 d P A 1
N2 N 0.14714(3) 0.46581(7) 0.47478(8) 0.01756(18) Uani 1 1 d . . .
C1 C 0.14105(4) 0.15333(8) 0.44468(9) 0.0183(2) Uani 1 1 d . A .
C2 C 0.15455(4) 0.26268(8) 0.49214(9) 0.0179(2) Uani 1 1 d . . .
C3 C 0.13183(3) 0.35769(8) 0.41980(9) 0.0170(2) Uani 1 1 d . A .
C4 C 0.09614(4) 0.34271(8) 0.29881(9) 0.0183(2) Uani 1 1 d . . .
C5 C 0.08268(4) 0.23273(9) 0.25176(9) 0.0182(2) Uani 1 1 d . A .
C6 C 0.10476(4) 0.13838(9) 0.32436(9) 0.0194(2) Uani 1 1 d . . .
H3A H 0.0953 0.0638 0.2925 0.023 Uiso 0.944(3) 1 calc PR A 1
O1B O 0.0936(7) 0.0366(16) 0.3126(17) 0.047(6) Uiso 0.056(3) 1 d P A 2
C7 C 0.04423(4) 0.21580(8) 0.12366(9) 0.0187(2) Uani 1 1 d . . .
C8 C 0.04985(4) 0.13081(9) 0.04259(10) 0.0218(2) Uani 1 1 d . A .
C9 C 0.01405(4) 0.11386(10) -0.07598(10) 0.0255(2) Uani 1 1 d . . .
C10 C -0.02772(4) 0.18067(10) -0.11491(10) 0.0268(2) Uani 1 1 d . A .
C11 C -0.03331(4) 0.26582(11) -0.03509(10) 0.0274(2) Uani 1 1 d . . .
C12 C 0.00271(4) 0.28357(10) 0.08341(10) 0.0238(2) Uani 1 1 d . A .
C13 C 0.20581(4) 0.04783(9) 0.63452(9) 0.0196(2) Uani 1 1 d . A .
C14 C 0.21777(4) -0.07839(10) 0.66253(11) 0.0279(3) Uani 1 1 d . . .
C15 C 0.19408(5) 0.09964(11) 0.74565(11) 0.0274(2) Uani 1 1 d . . .
C16 C 0.24921(4) 0.10641(10) 0.61398(11) 0.0240(2) Uani 1 1 d . . .
C17 C 0.12475(4) 0.57934(8) 0.42025(10) 0.0195(2) Uani 1 1 d . . .
C18 C 0.13666(4) 0.60442(10) 0.30038(11) 0.0255(2) Uani 1 1 d . . .
C19 C 0.14883(4) 0.67041(9) 0.51952(12) 0.0276(2) Uani 1 1 d . . .
C20 C 0.06988(4) 0.57873(10) 0.39625(11) 0.0245(2) Uani 1 1 d . . .
H1 H 0.1781(4) 0.2765(10) 0.5727(11) 0.018(3) Uiso 1 1 d . . .
H2 H 0.0815(4) 0.4062(11) 0.2464(11) 0.021(3) Uiso 1 1 d . . .
H4 H 0.0789(5) 0.0835(11) 0.0681(11) 0.023(3) Uiso 1 1 d . . .
H5 H 0.0184(5) 0.0531(11) -0.1306(13) 0.028(3) Uiso 1 1 d . . .
H6 H -0.0535(5) 0.1718(11) -0.1980(12) 0.025(3) Uiso 1 1 d . . .
H7 H -0.0630(5) 0.3127(12) -0.0595(12) 0.028(3) Uiso 1 1 d . . .
H8 H -0.0025(5) 0.3410(12) 0.1404(13) 0.030(3) Uiso 1 1 d . . .
H9 H 0.1908(6) -0.1161(13) 0.6772(13) 0.039(4) Uiso 1 1 d . . .
H10 H 0.2477(5) -0.0821(11) 0.7383(13) 0.032(3) Uiso 1 1 d . . .
H11 H 0.2238(5) -0.1171(13) 0.5913(14) 0.037(4) Uiso 1 1 d . . .
H12 H 0.1649(6) 0.0680(13) 0.7496(14) 0.040(4) Uiso 1 1 d . . .
H13 H 0.1893(5) 0.1829(13) 0.7384(13) 0.035(4) Uiso 1 1 d . . .
H14 H 0.2211(5) 0.0838(11) 0.8234(13) 0.029(3) Uiso 1 1 d . . .
H15 H 0.2783(5) 0.0923(12) 0.6888(13) 0.030(3) Uiso 1 1 d . . .
H16 H 0.2545(5) 0.0732(12) 0.5394(13) 0.035(4) Uiso 1 1 d . . .
H17 H 0.2441(5) 0.1881(13) 0.5999(13) 0.033(3) Uiso 1 1 d . . .
H18 H 0.1212(5) 0.5501(12) 0.2304(13) 0.034(4) Uiso 1 1 d . . .
H19 H 0.1252(5) 0.6817(13) 0.2689(13) 0.034(3) Uiso 1 1 d . . .
H20 H 0.1726(5) 0.6042(13) 0.3219(13) 0.036(4) Uiso 1 1 d . . .
H21 H 0.1352(5) 0.7432(12) 0.4839(12) 0.031(3) Uiso 1 1 d . . .
H22 H 0.1420(5) 0.6562(12) 0.6000(14) 0.036(4) Uiso 1 1 d . . .
H23 H 0.1844(6) 0.6733(12) 0.5385(13) 0.035(4) Uiso 1 1 d . . .
H24 H 0.0580(5) 0.6556(13) 0.3800(13) 0.039(4) Uiso 1 1 d . . .
H25 H 0.0637(5) 0.5508(13) 0.4707(14) 0.040(4) Uiso 1 1 d . . .
H26 H 0.0497(5) 0.5308(12) 0.3232(13) 0.034(4) Uiso 1 1 d . . .

loop_
_atom_site_aniso_label
_atom_site_aniso_U_11
_atom_site_aniso_U_22
_atom_site_aniso_U_33
_atom_site_aniso_U_23
_atom_site_aniso_U_13
_atom_site_aniso_U_12
O2 0.0283(4) 0.0224(4) 0.0189(4) -0.0007(3) -0.0016(3) 0.0013(3)
N1 0.0178(4) 0.0154(4) 0.0214(4) 0.0019(3) 0.0054(3) -0.0001(3)
O1A 0.0257(4) 0.0150(4) 0.0263(4) 0.0012(3) 0.0014(3) -0.0042(3)
N2 0.0187(4) 0.0159(4) 0.0168(4) 0.0008(3) 0.0046(3) 0.0015(3)
C1 0.0168(5) 0.0178(5) 0.0219(5) 0.0032(4) 0.0088(4) 0.0024(4)
C2 0.0163(5) 0.0187(5) 0.0185(4) 0.0013(4) 0.0059(4) 0.0008(4)
C3 0.0166(5) 0.0164(5) 0.0199(4) 0.0003(4) 0.0087(4) 0.0004(4)
C4 0.0179(5) 0.0181(5) 0.0188(4) 0.0029(4) 0.0065(4) 0.0029(4)
C5 0.0158(5) 0.0202(5) 0.0197(5) 0.0008(4) 0.0075(4) 0.0008(4)
C6 0.0183(5) 0.0172(5) 0.0231(5) -0.0011(4) 0.0078(4) -0.0007(4)
C7 0.0205(5) 0.0184(5) 0.0174(4) 0.0019(4) 0.0068(4) -0.0020(4)
C8 0.0230(5) 0.0190(5) 0.0229(5) 0.0017(4) 0.0074(4) -0.0002(4)
C9 0.0315(6) 0.0226(5) 0.0219(5) -0.0009(4) 0.0089(4) -0.0034(4)
C10 0.0240(5) 0.0337(6) 0.0191(5) 0.0015(4) 0.0029(4) -0.0050(5)
C11 0.0194(5) 0.0375(6) 0.0240(5) 0.0040(5) 0.0061(4) 0.0039(5)
C12 0.0218(5) 0.0292(6) 0.0210(5) -0.0001(4) 0.0084(4) 0.0023(4)
C13 0.0182(5) 0.0182(5) 0.0197(5) 0.0017(4) 0.0032(4) 0.0011(4)
C14 0.0265(6) 0.0188(5) 0.0288(6) 0.0034(4) -0.0022(5) 0.0021(4)
C15 0.0333(6) 0.0285(6) 0.0220(5) 0.0018(4) 0.0117(5) 0.0018(5)
C16 0.0182(5) 0.0238(5) 0.0294(5) -0.0003(4) 0.0074(4) 0.0001(4)
C17 0.0201(5) 0.0142(5) 0.0242(5) 0.0016(4) 0.0076(4) 0.0026(4)
C18 0.0263(6) 0.0239(5) 0.0271(5) 0.0083(4) 0.0103(4) 0.0021(4)
C19 0.0279(6) 0.0167(5) 0.0338(6) -0.0029(4) 0.0055(5) 0.0011(4)
C20 0.0203(5) 0.0206(5) 0.0330(6) -0.0011(4) 0.0098(4) 0.0030(4)

loop_
_atom_type_symbol
_atom_type_description
_atom_type_scat_dispersion_real
_atom_type_scat_dispersion_imag
_atom_type_scat_source
C C 0.0033 0.0016 'International Tables Vol C Tables 4.2.6.8 and 6.1.1.4'
H H 0.0000 0.0000 'International Tables Vol C Tables 4.2.6.8 and 6.1.1.4'
N N 0.0061 0.0033 'International Tables Vol C Tables 4.2.6.8 and 6.1.1.4'
O O 0.0106 0.0060 'International Tables Vol C Tables 4.2.6.8 and 6.1.1.4'

loop_
_geom_angle_atom_site_label_1
_geom_angle_atom_site_label_2
_geom_angle_atom_site_label_3
_geom_angle
O1A N1 C1 116.53(8)
O1A N1 C13 117.36(8)
C1 N1 C13 126.09(8)
O1A N1 H3B 1.7
C1 N1 H3B 117.0
C13 N1 H3B 117.0
O2 N2 C3 117.21(8)
O2 N2 C17 116.83(8)
C3 N2 C17 125.95(8)
C2 C1 C6 119.98(9)
C2 C1 N1 123.14(9)
C6 C1 N1 116.86(9)
C1 C2 C3 119.89(9)
C1 C2 H1 122.8(7)
C3 C2 H1 117.3(7)
C2 C3 C4 120.08(9)
C2 C3 N2 116.62(8)
C4 C3 N2 123.30(9)
C5 C4 C3 119.76(9)
C5 C4 H2 118.9(7)
C3 C4 H2 121.3(7)
C6 C5 C4 120.14(9)
C6 C5 C7 119.67(9)
C4 C5 C7 120.19(9)
O1B C6 C5 131.1(9)
O1B C6 C1 107.8(9)
C5 C6 C1 120.13(9)
O1B C6 H3A 15.2
C5 C6 H3A 119.9
C1 C6 H3A 119.9
C12 C7 C8 119.10(9)
C12 C7 C5 120.92(9)
C8 C7 C5 119.98(9)
C9 C8 C7 120.28(10)
C9 C8 H4 119.3(7)
C7 C8 H4 120.5(7)
C10 C9 C8 120.37(10)
C10 C9 H5 120.6(8)
C8 C9 H5 119.0(8)
C9 C10 C11 119.58(10)
C9 C10 H6 122.7(8)
C11 C10 H6 117.7(8)
C10 C11 C12 120.15(10)
C10 C11 H7 121.0(8)
C12 C11 H7 118.8(8)
C7 C12 C11 120.51(10)
C7 C12 H8 120.1(8)
C11 C12 H8 119.3(8)
N1 C13 C14 106.79(8)
N1 C13 C15 110.25(8)
C14 C13 C15 108.53(9)
N1 C13 C16 109.90(8)
C14 C13 C16 108.90(9)
C15 C13 C16 112.30(9)
C13 C14 H9 109.7(9)
C13 C14 H10 106.9(8)
H9 C14 H10 111.4(11)
C13 C14 H11 111.8(8)
H9 C14 H11 108.4(12)
H10 C14 H11 108.6(11)
C13 C15 H12 110.3(9)
C13 C15 H13 113.0(8)
H12 C15 H13 106.8(12)
C13 C15 H14 108.2(8)
H12 C15 H14 110.4(12)
H13 C15 H14 108.2(11)
C13 C16 H15 108.2(8)
C13 C16 H16 109.7(8)
H15 C16 H16 108.3(11)
C13 C16 H17 112.3(8)
H15 C16 H17 110.1(11)
H16 C16 H17 108.2(12)
N2 C17 C19 107.31(8)
N2 C17 C20 110.17(8)
C19 C17 C20 108.57(9)
N2 C17 C18 108.91(8)
C19 C17 C18 108.50(9)
C20 C17 C18 113.20(9)
C17 C18 H18 113.1(8)
C17 C18 H19 109.6(8)
H18 C18 H19 107.8(11)
C17 C18 H20 109.5(8)
H18 C18 H20 109.9(12)
H19 C18 H20 106.7(12)
C17 C19 H21 107.4(8)
C17 C19 H22 110.7(8)
H21 C19 H22 109.5(12)
C17 C19 H23 111.3(8)
H21 C19 H23 108.0(12)
H22 C19 H23 109.9(11)
C17 C20 H24 108.5(9)
C17 C20 H25 110.5(9)
H24 C20 H25 108.4(12)
C17 C20 H26 115.4(8)
H24 C20 H26 107.5(11)
H25 C20 H26 106.3(11)

loop_
_geom_bond_atom_site_label_1
_geom_bond_atom_site_label_2
_geom_bond_distance
O2 N2 1.2854(10)
N1 O1A 1.2901(11)
N1 C1 1.4141(12)
N1 C13 1.5180(12)
N1 H3B 0.8800
N2 C3 1.4137(12)
N2 C17 1.5162(12)
C1 C2 1.3929(14)
C1 C6 1.4059(14)
C2 C3 1.4025(13)
C2 H1 0.939(11)
C3 C4 1.4040(13)
C4 C5 1.3983(14)
C4 H2 0.953(13)
C5 C6 1.3924(13)
C5 C7 1.4959(13)
C6 O1B 1.234(19)
C6 H3A 0.9500
C7 C12 1.3888(15)
C7 C8 1.3985(14)
C8 C9 1.3893(15)
C8 H4 0.970(13)
C9 C10 1.3878(16)
C9 H5 0.978(14)
C10 C11 1.3899(17)
C10 H6 0.978(13)
C11 C12 1.3930(15)
C11 H7 0.982(14)
C12 H8 0.977(14)
C13 C14 1.5296(14)
C13 C15 1.5312(15)
C13 C16 1.5315(15)
C14 H9 0.968(16)
C14 H10 0.985(14)
C14 H11 0.989(15)
C15 H12 0.947(16)
C15 H13 0.986(15)
C15 H14 0.968(14)
C16 H15 0.978(14)
C16 H16 0.983(15)
C16 H17 0.975(15)
C17 C19 1.5266(15)
C17 C20 1.5324(14)
C17 C18 1.5326(15)
C18 H18 0.989(15)
C18 H19 0.988(15)
C18 H20 0.993(15)
C19 H21 0.968(14)
C19 H22 1.006(15)
C19 H23 0.987(15)
C20 H24 0.962(15)
C20 H25 0.972(15)
C20 H26 1.000(14)

loop_
_geom_torsion_atom_site_label_1
_geom_torsion_atom_site_label_2
_geom_torsion_atom_site_label_3
_geom_torsion_atom_site_label_4
_geom_torsion
O1A N1 C1 C2 170.36(9)
C13 N1 C1 C2 -11.45(15)
O1A N1 C1 C6 -8.10(13)
C13 N1 C1 C6 170.09(9)
C6 C1 C2 C3 0.10(15)
N1 C1 C2 C3 -178.32(9)
C1 C2 C3 C4 -1.11(14)
C1 C2 C3 N2 179.42(9)
O2 N2 C3 C2 6.89(13)
C17 N2 C3 C2 -174.02(9)
O2 N2 C3 C4 -172.57(9)
C17 N2 C3 C4 6.52(15)
C2 C3 C4 C5 1.20(14)
N2 C3 C4 C5 -179.36(9)
C3 C4 C5 C6 -0.30(14)
C3 C4 C5 C7 179.21(9)
C4 C5 C6 O1B 166.6(12)
C7 C5 C6 O1B -13.0(12)
C4 C5 C6 C1 -0.70(14)
C7 C5 C6 C1 179.78(9)
C2 C1 C6 O1B -169.1(9)
N1 C1 C6 O1B 9.4(9)
C2 C1 C6 C5 0.80(15)
N1 C1 C6 C5 179.32(9)
C6 C5 C7 C12 139.29(10)
C4 C5 C7 C12 -40.22(14)
C6 C5 C7 C8 -40.73(14)
C4 C5 C7 C8 139.75(10)
C12 C7 C8 C9 -0.69(16)
C5 C7 C8 C9 179.34(9)
C7 C8 C9 C10 -0.30(16)
C8 C9 C10 C11 0.78(17)
C9 C10 C11 C12 -0.26(18)
C8 C7 C12 C11 1.20(16)
C5 C7 C12 C11 -178.82(10)
C10 C11 C12 C7 -0.73(17)
O1A N1 C13 C14 5.77(12)
C1 N1 C13 C14 -172.40(9)
O1A N1 C13 C15 -111.94(10)
C1 N1 C13 C15 69.88(12)
O1A N1 C13 C16 123.75(9)
C1 N1 C13 C16 -54.42(12)
O2 N2 C17 C19 -7.83(12)
C3 N2 C17 C19 173.07(9)
O2 N2 C17 C20 -125.86(9)
C3 N2 C17 C20 55.04(12)
O2 N2 C17 C18 109.43(10)
C3 N2 C17 C18 -69.67(12)
